data_4319155
loop_
_publ_author_name
'Sibaprasad Bhattacharyya'
'Indranil Chakraborty'
'Bimal Kumar Dirghangi'
'Animesh Chakravorty'

_publ_section_title
;
 Oxygen Atom Transfer from Nitrogenous ReVO Reagents to Diphosphines and
 Subsequent Transformations. Rhenium(III) Products and Reaction Models
;
_journal_name_full 'Inorganic Chemistry'
_journal_page_first 286
_journal_page_last 293
_journal_paper_doi 10.1021/ic0005893
_journal_volume 40
_journal_year 2001
_chemical_compound_source 'laboratory synthesis'
_chemical_formula_sum 'C45 H39 Cl4 N3 O P2 Re'
_chemical_formula_weight 1027.73
_chemical_name_systematic
; 
 ? 
;
_space_group_IT_number 2
_symmetry_cell_setting triclinic
_symmetry_space_group_name_Hall '-P 1'
_symmetry_space_group_name_H-M 'P -1'
_atom_sites_solution_hydrogens geom
_atom_sites_solution_primary heavy
_atom_sites_solution_secondary difmap
_audit_creation_method SHELXL
_cell_angle_alpha 89.38(3)
_cell_angle_beta 87.79(3)
_cell_angle_gamma 80.22(3)
_cell_formula_units_Z 2
_cell_length_a 10.034(2)
_cell_length_b 10.737(2)
_cell_length_c 20.357(4)
_cell_measurement_reflns_used 30
_cell_measurement_temperature 293(2)
_cell_measurement_theta_max 14
_cell_measurement_theta_min 7
_cell_volume 2159.7(8)
_computing_cell_refinement 'Siemens P3/P4 V-4.27'
_computing_data_collection 'Siemens P3/P4 V-4.27'
_computing_data_reduction 'Siemens P3/P4 V-4.27'
_computing_molecular_graphics 'Siemens SHELXTL'
_computing_publication_material 'Siemens SHELXTL'
_computing_structure_refinement 'SHELXL-93 (Sheldrick, 1993)'
_computing_structure_solution 'SHELXS-86 (Sheldrick, 1990)'
_diffrn_ambient_temperature 293(2)
_diffrn_measurement_device 'Siemens P4'
_diffrn_measurement_method '\w scans'
_diffrn_radiation_monochromator graphite
_diffrn_radiation_source 'fine-focus sealed tube'
_diffrn_radiation_type MoK\a
_diffrn_radiation_wavelength 0.71073
_diffrn_reflns_av_R_equivalents 0.0235
_diffrn_reflns_av_sigmaI/netI 0.0331
_diffrn_reflns_limit_h_max 11
_diffrn_reflns_limit_h_min 0
_diffrn_reflns_limit_k_max 12
_diffrn_reflns_limit_k_min -11
_diffrn_reflns_limit_l_max 22
_diffrn_reflns_limit_l_min -22
_diffrn_reflns_number 6639
_diffrn_reflns_theta_max 23.55
_diffrn_reflns_theta_min 1.92
_diffrn_standards_decay_% 0
_diffrn_standards_interval_count 198
_diffrn_standards_number 2
_exptl_absorpt_coefficient_mu 3.173
_exptl_absorpt_correction_T_max 0.248
_exptl_absorpt_correction_T_min 0.180
_exptl_absorpt_correction_type Semi-empirical
_exptl_crystal_colour Dark
_exptl_crystal_density_diffrn 1.580
_exptl_crystal_description Parallelopiped
_exptl_crystal_F_000 1022
_exptl_crystal_size_max 0.45
_exptl_crystal_size_mid 0.30
_exptl_crystal_size_min 0.20
_refine_diff_density_max 0.906
_refine_diff_density_min -0.970
_refine_diff_density_rms 0.084
_refine_ls_extinction_method none
_refine_ls_goodness_of_fit_all 1.044
_refine_ls_goodness_of_fit_obs 1.037
_refine_ls_matrix_type full
_refine_ls_number_parameters 505
_refine_ls_number_reflns 6401
_refine_ls_number_restraints 0
_refine_ls_restrained_S_all 1.137
_refine_ls_restrained_S_obs 1.037
_refine_ls_R_factor_all 0.0421
_refine_ls_R_factor_obs 0.0303
_refine_ls_shift/esd_max 0.005
_refine_ls_shift/esd_mean 0.000
_refine_ls_structure_factor_coef Fsqd
_refine_ls_weighting_details 'w=1/[\s^2^(Fo^2^)+(0.0397P)^2^+2.2199P] where P=(Fo^2^+2Fc^2^)/3'
_refine_ls_weighting_scheme calc
_refine_ls_wR_factor_all 0.0820
_refine_ls_wR_factor_obs 0.0690
_reflns_number_observed 5518
_reflns_number_total 6403
_reflns_observed_criterion >2sigma(I)
_cod_data_source_file ic0005893_1.cif
_cod_data_source_block 656re
_cod_depositor_comments
;
The following automatic conversions were performed:

'_symmetry_cell_setting' value 'Triclinic' changed to 'triclinic'
according to the built-in table from CIF Core dictionary named
'cif_core.dic' version 2.4.1 from
2010-06-29.

'_geom_angle_publ_flag' value 'Y' changed to 'y'
according to the built-in table from CIF Core dictionary named
'cif_core.dic' version 2.4.1 from 2010-06-29 (21
time).

'_geom_bond_publ_flag' value 'Y' changed to 'y' according to
the built-in table from CIF Core dictionary named 'cif_core.dic'
version 2.4.1 from 2010-06-29 (12 times).

Automatic conversion script
Id: cif_fix_values 1646 2011-03-28 12:23:43Z adriana 

The following automatic conversions were performed:

'_refine_ls_weighting_scheme' value 'calc
w=1/[\s^2^(Fo^2^)+(0.0397P)^2^+2.2199P] where P=(Fo^2^+2Fc^2^)/3' was
changed to 'calc'. New tag '_refine_ls_weighting_details' was
created. The value of the new tag was set to
'w=1/[\s^2^(Fo^2^)+(0.0397P)^2^+2.2199P] where P=(Fo^2^+2Fc^2^)/3'.

Automatic conversion script
Id: cif_fix_values 3143 2015-03-26 13:38:13Z robertas 

The following automatic conversions were performed:

'_atom_sites_solution_primary' value 'heavy atom method' was changed
to 'heavy'.

Automatic conversion script
Id: cif_fix_values 6452 2018-10-05 10:23:21Z andrius 
;
_cod_original_cell_volume 2159.7(7)
_cod_database_code 4319155

loop_
_symmetry_equiv_pos_as_xyz
'x, y, z'
'-x, -y, -z'

loop_
_atom_site_aniso_label
_atom_site_aniso_U_11
_atom_site_aniso_U_22
_atom_site_aniso_U_33
_atom_site_aniso_U_23
_atom_site_aniso_U_13
_atom_site_aniso_U_12
Re 0.03728(12) 0.03419(12) 0.03400(12) -0.00461(8) -0.00092(8) -0.00614(8)
Cl1 0.0563(9) 0.0499(8) 0.0699(10) -0.0199(7) 0.0045(7) 0.0026(7)
Cl2 0.0682(9) 0.0466(8) 0.0436(8) 0.0068(6) -0.0127(7) -0.0106(7)
Cl3 0.0392(7) 0.0578(9) 0.0638(9) -0.0159(7) -0.0031(6) -0.0110(6)
Cl4 0.0766(12) 0.0941(13) 0.0921(13) 0.0248(11) 0.0028(10) -0.0445(10)
P1 0.0398(7) 0.0353(7) 0.0305(7) -0.0034(5) 0.0012(6) -0.0066(6)
P2 0.0489(8) 0.0369(7) 0.0345(7) -0.0060(6) 0.0004(6) -0.0071(6)
N1 0.050(3) 0.041(2) 0.034(2) -0.007(2) 0.003(2) -0.014(2)
N2 0.057(3) 0.050(3) 0.038(3) 0.002(2) -0.008(2) -0.018(2)
N3 0.047(2) 0.031(2) 0.029(2) 0.000(2) -0.002(2) -0.008(2)
O1 0.061(2) 0.046(2) 0.045(2) -0.003(2) -0.004(2) 0.000(2)
C1 0.059(4) 0.045(3) 0.035(3) -0.004(2) -0.003(3) -0.018(3)
C2 0.101(5) 0.077(4) 0.037(3) 0.010(3) -0.013(3) -0.044(4)
C3 0.122(6) 0.089(5) 0.035(3) 0.015(3) -0.009(4) -0.054(5)
C4 0.107(6) 0.092(5) 0.054(4) 0.009(4) 0.008(4) -0.058(5)
C5 0.065(4) 0.069(4) 0.055(4) 0.002(3) 0.004(3) -0.035(3)
C6 0.046(3) 0.036(3) 0.026(3) -0.003(2) -0.003(2) -0.011(2)
C7 0.046(3) 0.044(3) 0.039(3) -0.001(2) -0.002(2) -0.009(3)
C8 0.058(4) 0.041(3) 0.056(4) 0.011(3) -0.007(3) -0.010(3)
C9 0.058(4) 0.049(3) 0.038(3) 0.003(3) 0.003(3) -0.022(3)
C10 0.037(3) 0.066(4) 0.052(3) -0.003(3) -0.002(3) -0.016(3)
C11 0.047(3) 0.043(3) 0.044(3) 0.009(2) -0.014(3) -0.005(3)
C12 0.042(3) 0.050(3) 0.031(3) -0.008(2) 0.000(2) -0.008(3)
C13 0.056(4) 0.057(4) 0.045(3) -0.017(3) 0.013(3) -0.014(3)
C14 0.068(4) 0.076(5) 0.053(4) -0.018(3) 0.018(3) -0.032(4)
C15 0.043(4) 0.104(6) 0.064(4) -0.018(4) 0.010(3) -0.020(4)
C16 0.049(4) 0.085(5) 0.068(4) -0.004(4) 0.007(3) 0.009(4)
C17 0.045(3) 0.064(4) 0.055(4) -0.009(3) 0.003(3) -0.003(3)
C18 0.072(4) 0.033(3) 0.046(3) -0.005(2) 0.023(3) -0.002(3)
C19 0.100(6) 0.066(4) 0.043(4) 0.012(3) 0.002(4) 0.012(4)
C20 0.146(9) 0.106(7) 0.063(5) 0.022(5) 0.012(6) 0.022(7)
C21 0.155(11) 0.102(8) 0.079(7) 0.020(6) 0.047(7) 0.004(7)
C22 0.125(8) 0.054(5) 0.128(8) -0.018(5) 0.061(7) -0.025(5)
C23 0.105(6) 0.050(4) 0.076(5) -0.009(3) 0.049(4) -0.018(4)
C24 0.044(3) 0.045(3) 0.039(3) -0.009(2) -0.008(2) -0.003(2)
C25 0.049(3) 0.048(3) 0.040(3) -0.012(3) 0.004(3) -0.012(3)
C26 0.075(4) 0.042(3) 0.065(4) 0.001(3) 0.004(3) -0.020(3)
C27 0.090(6) 0.065(5) 0.092(6) -0.002(4) 0.008(5) -0.037(4)
C28 0.070(5) 0.085(5) 0.071(5) -0.021(4) 0.006(4) -0.039(4)
C29 0.058(4) 0.096(6) 0.056(4) -0.013(4) -0.002(3) -0.015(4)
C30 0.059(4) 0.060(4) 0.049(3) -0.009(3) 0.002(3) -0.023(3)
C31 0.047(3) 0.046(3) 0.034(3) -0.006(2) 0.002(2) -0.003(3)
C32 0.095(5) 0.098(5) 0.049(4) -0.009(4) 0.005(4) -0.058(5)
C33 0.111(7) 0.119(7) 0.078(6) 0.015(5) 0.011(5) -0.071(6)
C34 0.086(5) 0.090(5) 0.055(4) 0.001(4) 0.027(4) -0.011(4)
C35 0.096(6) 0.085(5) 0.051(4) -0.020(4) 0.018(4) -0.007(4)
C36 0.075(4) 0.064(4) 0.050(4) -0.012(3) 0.013(3) -0.023(3)
C37 0.116(8) 0.105(8) 0.096(7) 0.017(6) -0.024(6) -0.028(6)
C38 0.171(11) 0.102(8) 0.106(8) -0.007(7) -0.007(8) -0.030(7)
C39 0.213(14) 0.150(11) 0.085(8) -0.006(8) 0.041(8) -0.034(10)
C40 0.189(13) 0.150(12) 0.136(11) 0.066(9) 0.066(10) 0.010(10)
C41 0.149(10) 0.093(7) 0.120(9) 0.008(7) 0.037(8) 0.015(6)
C42 0.128(9) 0.140(10) 0.080(7) -0.013(7) -0.001(6) -0.003(7)
C43 0.098(7) 0.106(6) 0.061(5) 0.024(4) -0.023(4) -0.049(5)
C44 0.082(6) 0.118(7) 0.082(6) 0.029(5) 0.001(5) -0.020(5)
C45 0.128(8) 0.093(6) 0.053(5) 0.004(4) 0.007(5) -0.027(5)

loop_
_atom_site_label
_atom_site_type_symbol
_atom_site_fract_x
_atom_site_fract_y
_atom_site_fract_z
_atom_site_U_iso_or_equiv
_atom_site_thermal_displace_type
_atom_site_occupancy
_atom_site_calc_flag
_atom_site_refinement_flags
_atom_site_disorder_group
Re Re 1.20443(2) 2.03618(2) 0.303106(10) 0.03513(8) Uani 1 d . .
Cl1 Cl 1.0662(2) 2.21672(14) 0.35120(8) 0.0601(4) Uani 1 d . .
Cl2 Cl 1.2108(2) 2.13899(13) 0.20110(7) 0.0524(4) Uani 1 d . .
Cl3 Cl 1.00762(13) 1.95832(14) 0.27469(7) 0.0531(4) Uani 1 d . .
Cl4 Cl 1.7563(2) 2.3815(2) 0.23063(10) 0.0844(6) Uani 1 d . .
P1 P 1.32940(13) 1.84599(12) 0.24638(6) 0.0352(3) Uani 1 d . .
P2 P 1.31329(14) 1.66442(12) 0.12803(6) 0.0402(3) Uani 1 d . .
N1 N 1.2096(4) 1.9449(4) 0.3934(2) 0.0413(10) Uani 1 d . .
N2 N 1.4075(5) 2.0254(4) 0.4037(2) 0.0468(11) Uani 1 d . .
N3 N 1.3707(4) 2.0727(4) 0.3456(2) 0.0357(9) Uani 1 d . .
O1 O 1.4085(4) 1.5741(3) 0.1664(2) 0.0518(9) Uani 1 d . .
C1 C 1.3179(6) 1.9548(5) 0.4294(3) 0.0452(13) Uani 1 d . .
C2 C 1.3365(7) 1.8989(6) 0.4912(3) 0.068(2) Uani 1 d . .
H2A H 1.4124(7) 1.9060(6) 0.5148(3) 0.081 Uiso 1 calc R .
C3 C 1.2405(8) 1.8334(7) 0.5165(3) 0.078(2) Uani 1 d . .
H3A H 1.2494(8) 1.7963(7) 0.5580(3) 0.093 Uiso 1 calc R .
C4 C 1.1311(8) 1.8229(7) 0.4800(3) 0.080(2) Uani 1 d . .
H4A H 1.0665(8) 1.7770(7) 0.4967(3) 0.096 Uiso 1 calc R .
C5 C 1.1153(6) 1.8785(6) 0.4201(3) 0.060(2) Uani 1 d . .
H5A H 1.0393(6) 1.8713(6) 0.3966(3) 0.072 Uiso 1 calc R .
C6 C 1.4645(5) 2.1505(4) 0.3194(2) 0.0355(11) Uani 1 d . .
C7 C 1.4152(5) 2.2627(5) 0.2885(2) 0.0431(13) Uani 1 d . .
H7A H 1.3225(5) 2.2898(5) 0.2860(2) 0.052 Uiso 1 calc R .
C8 C 1.5062(6) 2.3348(5) 0.2611(3) 0.0515(14) Uani 1 d . .
H8A H 1.4748(6) 2.4095(5) 0.2389(3) 0.062 Uiso 1 calc R .
C9 C 1.6414(6) 2.2952(5) 0.2671(3) 0.0471(13) Uani 1 d . .
C10 C 1.6922(6) 2.1849(6) 0.2999(3) 0.0508(14) Uani 1 d . .
H10A H 1.7849(6) 2.1601(6) 0.3040(3) 0.061 Uiso 1 calc R .
C11 C 1.6016(5) 2.1124(5) 0.3264(3) 0.0448(13) Uani 1 d . .
H11A H 1.6332(5) 2.0380(5) 0.3489(3) 0.054 Uiso 1 calc R .
C12 C 1.5037(5) 1.8501(5) 0.2201(2) 0.0409(12) Uani 1 d . .
C13 C 1.5370(6) 1.9633(6) 0.1964(3) 0.0523(15) Uani 1 d . .
H13A H 1.4719(6) 2.0362(6) 0.1965(3) 0.063 Uiso 1 calc R .
C14 C 1.6679(7) 1.9672(7) 0.1725(3) 0.064(2) Uani 1 d . .
H14A H 1.6902(7) 2.0433(7) 0.1572(3) 0.077 Uiso 1 calc R .
C15 C 1.7636(6) 1.8614(8) 0.1712(3) 0.070(2) Uani 1 d . .
H15A H 1.8508(6) 1.8653(8) 0.1551(3) 0.084 Uiso 1 calc R .
C16 C 1.7321(6) 1.7489(7) 0.1936(3) 0.070(2) Uani 1 d . .
H16A H 1.7976(6) 1.6764(7) 0.1922(3) 0.084 Uiso 1 calc R .
C17 C 1.6023(6) 1.7430(6) 0.2184(3) 0.0555(15) Uani 1 d . .
H17A H 1.5816(6) 1.6665(6) 0.2340(3) 0.067 Uiso 1 calc R .
C18 C 1.3324(6) 1.7123(5) 0.3010(3) 0.0519(15) Uani 1 d . .
C19 C 1.4339(8) 1.6894(6) 0.3472(3) 0.073(2) Uani 1 d . .
H19A H 1.4997(8) 1.7408(6) 0.3474(3) 0.088 Uiso 1 calc R .
C20 C 1.4379(12) 1.5926(9) 0.3921(4) 0.110(3) Uani 1 d . .
H20A H 1.5073(12) 1.5759(9) 0.4216(4) 0.133 Uiso 1 calc R .
C21 C 1.3401(14) 1.5237(10) 0.3921(5) 0.117(4) Uani 1 d . .
H21A H 1.3425(14) 1.4594(10) 0.4232(5) 0.140 Uiso 1 calc R .
C22 C 1.2351(11) 1.5401(7) 0.3494(5) 0.103(3) Uani 1 d . .
H22A H 1.1694(11) 1.4885(7) 0.3513(5) 0.123 Uiso 1 calc R .
C23 C 1.2317(8) 1.6399(6) 0.3020(4) 0.078(2) Uani 1 d . .
H23A H 1.1624(8) 1.6556(6) 0.2724(4) 0.094 Uiso 1 calc R .
C24 C 1.2491(5) 1.8129(5) 0.1713(2) 0.0428(13) Uani 1 d . .
H24A H 1.2554(5) 1.8818(5) 0.1407(2) 0.051 Uiso 1 calc R .
H24B H 1.1537(5) 1.8147(5) 0.1819(2) 0.051 Uiso 1 calc R .
C25 C 1.1616(6) 1.6036(5) 0.1107(3) 0.0455(13) Uani 1 d . .
C26 C 1.1481(7) 1.4859(5) 0.1362(3) 0.060(2) Uani 1 d . .
H26A H 1.2169(7) 1.4404(5) 0.1604(3) 0.072 Uiso 1 calc R .
C27 C 1.0331(8) 1.4368(7) 0.1256(4) 0.080(2) Uani 1 d . .
H27A H 1.0241(8) 1.3580(7) 0.1430(4) 0.096 Uiso 1 calc R .
C28 C 0.9326(7) 1.5022(7) 0.0902(4) 0.072(2) Uani 1 d . .
H28A H 0.8550(7) 1.4680(7) 0.0835(4) 0.087 Uiso 1 calc R .
C29 C 0.9444(7) 1.6196(7) 0.0638(3) 0.070(2) Uani 1 d . .
H29A H 0.8754(7) 1.6642(7) 0.0394(3) 0.083 Uiso 1 calc R .
C30 C 1.0596(6) 1.6695(6) 0.0741(3) 0.0546(15) Uani 1 d . .
H30A H 1.0687(6) 1.7478(6) 0.0563(3) 0.065 Uiso 1 calc R .
C31 C 1.3864(5) 1.7050(5) 0.0501(2) 0.0431(13) Uani 1 d . .
C32 C 1.4704(7) 1.7937(7) 0.0450(3) 0.076(2) Uani 1 d . .
H32A H 1.4826(7) 1.8409(7) 0.0816(3) 0.091 Uiso 1 calc R .
C33 C 1.5366(9) 1.8134(8) -0.0136(4) 0.097(3) Uani 1 d . .
H33A H 1.5932(9) 1.8736(8) -0.0161(4) 0.117 Uiso 1 calc R .
C34 C 1.5202(8) 1.7460(7) -0.0678(3) 0.078(2) Uani 1 d . .
H34A H 1.5648(8) 1.7602(7) -0.1074(3) 0.094 Uiso 1 calc R .
C35 C 1.4387(8) 1.6581(7) -0.0640(3) 0.079(2) Uani 1 d . .
H35A H 1.4274(8) 1.6113(7) -0.1009(3) 0.094 Uiso 1 calc R .
C36 C 1.3717(7) 1.6378(6) -0.0050(3) 0.062(2) Uani 1 d . .
H36A H 1.3156(7) 1.5771(6) -0.0029(3) 0.075 Uiso 1 calc R .
C37 C 1.1997(10) 2.2554(10) 0.6297(5) 0.104(3) Uani 1 d . .
H37A H 1.2091(10) 2.1951(10) 0.6631(5) 0.125 Uiso 1 calc R .
C38 C 1.2288(12) 2.2223(10) 0.5694(6) 0.126(4) Uani 1 d . .
H38A H 1.2635(12) 2.1382(10) 0.5599(6) 0.151 Uiso 1 calc R .
C39 C 1.2101(14) 2.3059(14) 0.5204(6) 0.150(5) Uani 1 d . .
H39A H 1.2288(14) 2.2797(14) 0.4771(6) 0.180 Uiso 1 calc R .
C40 C 1.1627(14) 2.4317(14) 0.5341(7) 0.165(6) Uani 1 d . .
H40A H 1.1434(14) 2.4903(14) 0.5004(7) 0.198 Uiso 1 calc R .
C41 C 1.1448(11) 2.4681(10) 0.5983(6) 0.126(4) Uani 1 d . .
H41A H 1.1254(11) 2.5530(10) 0.6099(6) 0.151 Uiso 1 calc R .
C42 C 1.1563(11) 2.3769(12) 0.6438(5) 0.119(3) Uani 1 d . .
H42A H 1.1329(11) 2.3990(12) 0.6873(5) 0.142 Uiso 1 calc R .
C43 C 1.0934(9) 2.0420(8) 0.0361(4) 0.084(2) Uani 1 d . .
H43A H 1.1576(9) 2.0715(8) 0.0608(4) 0.101 Uiso 1 calc R .
C44 C 1.1317(9) 1.9781(9) -0.0196(5) 0.094(3) Uani 1 d . .
H44A H 1.2226(9) 1.9622(9) -0.0331(5) 0.113 Uiso 1 calc R .
C45 C 1.0379(11) 1.9365(8) -0.0564(4) 0.090(2) Uani 1 d . .
H45A H 1.0643(11) 1.8934(8) -0.0954(4) 0.108 Uiso 1 calc R .

loop_
_atom_type_symbol
_atom_type_description
_atom_type_scat_dispersion_real
_atom_type_scat_dispersion_imag
_atom_type_scat_source
C C 0.0033 0.0016 'International Tables Vol C Tables 4.2.6.8 and 6.1.1.4'
H H 0.0000 0.0000 'International Tables Vol C Tables 4.2.6.8 and 6.1.1.4'
N N 0.0061 0.0033 'International Tables Vol C Tables 4.2.6.8 and 6.1.1.4'
O O 0.0106 0.0060 'International Tables Vol C Tables 4.2.6.8 and 6.1.1.4'
P P 0.1023 0.0942 'International Tables Vol C Tables 4.2.6.8 and 6.1.1.4'
Cl Cl 0.1484 0.1585 'International Tables Vol C Tables 4.2.6.8 and 6.1.1.4'
Re Re -1.0185 7.2310 'International Tables Vol C Tables 4.2.6.8 and 6.1.1.4'

loop_
_geom_angle_atom_site_label_1
_geom_angle_atom_site_label_2
_geom_angle_atom_site_label_3
_geom_angle
_geom_angle_site_symmetry_1
_geom_angle_site_symmetry_3
_geom_angle_publ_flag
N3 Re N1 74.1(2) . . y
N3 Re Cl2 103.18(12) . . y
N1 Re Cl2 177.04(13) . . y
N3 Re Cl3 165.99(11) . . y
N1 Re Cl3 92.07(12) . . y
Cl2 Re Cl3 90.59(6) . . y
N3 Re Cl1 92.54(12) . . y
N1 Re Cl1 89.90(12) . . y
Cl2 Re Cl1 91.42(6) . . y
Cl3 Re Cl1 89.65(6) . . y
N3 Re P1 92.99(12) . . y
N1 Re P1 92.52(12) . . y
Cl2 Re P1 86.40(5) . . y
Cl3 Re P1 85.21(5) . . y
Cl1 Re P1 174.39(5) . . y
C18 P1 C12 106.9(3) . . ?
C18 P1 C24 108.4(3) . . ?
C12 P1 C24 104.1(2) . . ?
C18 P1 Re 108.5(2) . . ?
C12 P1 Re 116.8(2) . . ?
C24 P1 Re 111.9(2) . . y
O1 P2 C31 112.7(2) . . ?
O1 P2 C25 112.3(2) . . ?
C31 P2 C25 106.8(2) . . ?
O1 P2 C24 113.7(2) . . ?
C31 P2 C24 107.3(3) . . y
C25 P2 C24 103.4(2) . . ?
C1 N1 C5 117.8(5) . . ?
C1 N1 Re 115.1(3) . . y
C5 N1 Re 127.1(4) . . ?
N3 N2 C1 111.4(4) . . y
N2 N3 C6 111.1(4) . . y
N2 N3 Re 122.1(3) . . y
C6 N3 Re 126.8(3) . . ?
N1 C1 N2 117.2(5) . . ?
N1 C1 C2 122.2(5) . . ?
N2 C1 C2 120.5(5) . . ?
C3 C2 C1 118.5(6) . . ?
C2 C3 C4 119.2(6) . . ?
C5 C4 C3 121.0(6) . . ?
C4 C5 N1 121.1(6) . . ?
C7 C6 C11 121.0(5) . . ?
C7 C6 N3 119.4(4) . . ?
C11 C6 N3 119.6(4) . . ?
C6 C7 C8 119.0(5) . . ?
C9 C8 C7 119.6(5) . . ?
C8 C9 C10 122.0(5) . . ?
C8 C9 Cl4 120.0(4) . . ?
C10 C9 Cl4 117.9(4) . . ?
C9 C10 C11 118.4(5) . . ?
C6 C11 C10 119.9(5) . . ?
C17 C12 C13 118.8(5) . . ?
C17 C12 P1 122.4(4) . . ?
C13 C12 P1 118.7(4) . . ?
C14 C13 C12 119.8(6) . . ?
C15 C14 C13 120.8(6) . . ?
C14 C15 C16 120.1(6) . . ?
C15 C16 C17 120.1(6) . . ?
C12 C17 C16 120.4(6) . . ?
C23 C18 C19 119.7(6) . . ?
C23 C18 P1 121.6(6) . . ?
C19 C18 P1 118.5(5) . . ?
C20 C19 C18 121.3(9) . . ?
C21 C20 C19 118.0(10) . . ?
C20 C21 C22 124.9(10) . . ?
C21 C22 C23 117.1(9) . . ?
C18 C23 C22 118.9(8) . . ?
P1 C24 P2 118.4(3) . . ?
C30 C25 C26 119.5(5) . . ?
C30 C25 P2 122.8(4) . . ?
C26 C25 P2 117.7(5) . . ?
C27 C26 C25 119.9(7) . . ?
C28 C27 C26 120.5(7) . . ?
C27 C28 C29 120.5(6) . . ?
C30 C29 C28 119.3(7) . . ?
C29 C30 C25 120.3(6) . . ?
C36 C31 C32 117.5(5) . . ?
C36 C31 P2 120.2(4) . . ?
C32 C31 P2 121.8(4) . . ?
C33 C32 C31 120.9(6) . . ?
C34 C33 C32 120.7(7) . . ?
C35 C34 C33 119.6(6) . . ?
C34 C35 C36 120.0(7) . . ?
C31 C36 C35 121.4(6) . . ?
C38 C37 C42 119.5(10) . . ?
C37 C38 C39 121.4(11) . . ?
C38 C39 C40 119.7(11) . . ?
C41 C40 C39 118.5(11) . . ?
C42 C41 C40 117.2(11) . . ?
C41 C42 C37 123.0(10) . . ?
C44 C43 C45 120.2(8) . 2_795 ?
C43 C44 C45 120.1(8) . . ?
C43 C45 C44 119.7(8) 2_795 . ?

loop_
_geom_bond_atom_site_label_1
_geom_bond_atom_site_label_2
_geom_bond_distance
_geom_bond_site_symmetry_2
_geom_bond_publ_flag
Re N3 2.007(4) . y
Re N1 2.072(4) . y
Re Cl2 2.3449(15) . y
Re Cl3 2.3649(14) . y
Re Cl1 2.380(2) . y
Re P1 2.479(2) . y
Cl4 C9 1.738(5) . ?
P1 C18 1.803(6) . ?
P1 C12 1.817(5) . ?
P1 C24 1.822(5) . y
P2 O1 1.480(4) . y
P2 C31 1.802(5) . ?
P2 C25 1.803(5) . ?
P2 C24 1.836(5) . y
N1 C1 1.354(7) . y
N1 C5 1.371(7) . ?
N2 N3 1.322(6) . y
N2 C1 1.357(7) . y
N3 C6 1.445(6) . ?
C1 C2 1.394(8) . ?
C2 C3 1.368(9) . ?
C3 C4 1.369(10) . ?
C4 C5 1.355(9) . ?
C6 C7 1.377(7) . ?
C6 C11 1.380(7) . ?
C7 C8 1.391(7) . ?
C8 C9 1.360(8) . ?
C9 C10 1.383(8) . ?
C10 C11 1.385(7) . ?
C12 C17 1.384(8) . ?
C12 C13 1.391(8) . ?
C13 C14 1.390(8) . ?
C14 C15 1.357(9) . ?
C15 C16 1.368(9) . ?
C16 C17 1.390(8) . ?
C18 C23 1.374(9) . ?
C18 C19 1.402(9) . ?
C19 C20 1.373(10) . ?
C20 C21 1.327(14) . ?
C21 C22 1.378(14) . ?
C22 C23 1.431(11) . ?
C25 C30 1.380(8) . ?
C25 C26 1.386(8) . ?
C26 C27 1.373(9) . ?
C27 C28 1.355(10) . ?
C28 C29 1.387(10) . ?
C29 C30 1.378(8) . ?
C31 C36 1.366(8) . ?
C31 C32 1.376(8) . ?
C32 C33 1.374(9) . ?
C33 C34 1.358(10) . ?
C34 C35 1.349(10) . ?
C35 C36 1.388(9) . ?
C37 C38 1.290(12) . ?
C37 C42 1.334(13) . ?
C38 C39 1.331(14) . ?
C39 C40 1.38(2) . ?
C40 C41 1.36(2) . ?
C41 C42 1.333(13) . ?
C43 C44 1.340(11) . ?
C43 C45 1.348(11) 2_795 ?
C44 C45 1.362(11) . ?
C45 C43 1.348(11) 2_795 ?
